data_4509637
loop_
_publ_author_name
'Soegiarto, Airon C.'
'Ward, Michael D.'

_publ_section_title
;
 Directed Organization of Dye Aggregates in Hydrogen-Bonded Host
 Frameworks
;
_journal_issue 8
_journal_name_full 'Crystal Growth &amp; Design'
_journal_page_first 3803
_journal_paper_doi 10.1021/cg900578u
_journal_volume 9
_journal_year 2009
_chemical_formula_sum 'C14 H20 N8 O6 S2'
_chemical_formula_weight 460.50
_chemical_name_systematic
; 
 ? 
;
_space_group_IT_number 2
_symmetry_cell_setting triclinic
_symmetry_space_group_name_Hall '-P 1'
_symmetry_space_group_name_H-M 'P -1'
_atom_sites_solution_hydrogens geom
_atom_sites_solution_primary direct
_atom_sites_solution_secondary difmap
_audit_creation_method SHELXL-97
_cell_angle_alpha 98.721(2)
_cell_angle_beta 96.478(2)
_cell_angle_gamma 93.288(3)
_cell_formula_units_Z 1
_cell_length_a 6.1980(9)
_cell_length_b 7.2218(10)
_cell_length_c 16.044(2)
_cell_measurement_reflns_used 1685
_cell_measurement_temperature 200(2)
_cell_measurement_theta_max 21.43
_cell_measurement_theta_min 2.59
_cell_volume 703.28(17)
_computing_cell_refinement 'Bruker SAINT'
_computing_data_collection 'Bruker APEX2'
_computing_data_reduction 'Bruker SAINT'
_computing_molecular_graphics 'Bruker SHELXTL'
_computing_publication_material 'Bruker SHELXTL'
_computing_structure_refinement 'SHELXL-97 (Sheldrick, 2008)'
_computing_structure_solution 'SHELXS-97 (Sheldrick, 2008)'
_diffrn_ambient_temperature 200(2)
_diffrn_measured_fraction_theta_full 0.999
_diffrn_measured_fraction_theta_max 0.999
_diffrn_measurement_device_type 'Bruker APEX-II CCD'
_diffrn_measurement_method '\f and \w scans'
_diffrn_radiation_monochromator graphite
_diffrn_radiation_source 'fine-focus sealed tube'
_diffrn_radiation_type MoK\a
_diffrn_radiation_wavelength 0.71073
_diffrn_reflns_av_R_equivalents 0.0574
_diffrn_reflns_av_sigmaI/netI 0.0633
_diffrn_reflns_limit_h_max 7
_diffrn_reflns_limit_h_min -7
_diffrn_reflns_limit_k_max 8
_diffrn_reflns_limit_k_min -8
_diffrn_reflns_limit_l_max 19
_diffrn_reflns_limit_l_min -19
_diffrn_reflns_number 12135
_diffrn_reflns_theta_full 26.33
_diffrn_reflns_theta_max 26.33
_diffrn_reflns_theta_min 2.59
_exptl_absorpt_coefficient_mu 0.226
_exptl_absorpt_correction_T_max 0.9910
_exptl_absorpt_correction_T_min 0.9658
_exptl_absorpt_correction_type multi-scan
_exptl_absorpt_process_details sadabs
_exptl_crystal_colour orange
_exptl_crystal_density_diffrn 1.087
_exptl_crystal_density_method 'not measured'
_exptl_crystal_description plate
_exptl_crystal_F_000 240
_exptl_crystal_size_max 0.16
_exptl_crystal_size_mid 0.10
_exptl_crystal_size_min 0.04
_refine_diff_density_max 0.288
_refine_diff_density_min -0.327
_refine_diff_density_rms 0.072
_refine_ls_extinction_method none
_refine_ls_goodness_of_fit_ref 0.925
_refine_ls_hydrogen_treatment constr
_refine_ls_matrix_type full
_refine_ls_number_parameters 149
_refine_ls_number_reflns 2856
_refine_ls_number_restraints 24
_refine_ls_restrained_S_all 0.947
_refine_ls_R_factor_all 0.0853
_refine_ls_R_factor_gt 0.0546
_refine_ls_shift/su_max 0.000
_refine_ls_shift/su_mean 0.000
_refine_ls_structure_factor_coef Fsqd
_refine_ls_weighting_details 'calc w=1/[\s^2^(Fo^2^)+(0.0962P)^2^+0.0000P] where P=(Fo^2^+2Fc^2^)/3'
_refine_ls_weighting_scheme calc
_refine_ls_wR_factor_gt 0.1400
_refine_ls_wR_factor_ref 0.1522
_reflns_number_gt 1877
_reflns_number_total 2856
_reflns_threshold_expression >2sigma(I)
_cod_data_source_file cg900578usup10.cif
_cod_data_source_block Ward_Soegiarto_compound_1a
_cod_depositor_comments
;
The following automatic conversions were performed:

'_symmetry_cell_setting' value 'Triclinic' changed to 'triclinic'
according to /home/saulius/struct/CIF-dictionaries/cif_core.dic
dictionary named 'cif_core.dic' version 2.4.2 from 2011-04-26.

Automatic conversion script
Id: cif_fix_values 1891 2012-01-12 08:04:46Z andrius 
;
_cod_original_cell_volume 703.26(17)
_cod_original_sg_symbol_H-M P-1
_cod_database_code 4509637

loop_
_symmetry_equiv_pos_as_xyz
'x, y, z'
'-x, -y, -z'

loop_
_atom_site_label
_atom_site_type_symbol
_atom_site_fract_x
_atom_site_fract_y
_atom_site_fract_z
_atom_site_U_iso_or_equiv
_atom_site_adp_type
_atom_site_occupancy
_atom_site_symmetry_multiplicity
_atom_site_calc_flag
_atom_site_refinement_flags
_atom_site_disorder_assembly
_atom_site_disorder_group
O1 O 0.3978(3) 0.4240(3) 0.39481(13) 0.0405(5) Uani 1 1 d . . .
O2 O 0.4255(3) 0.1059(3) 0.42114(13) 0.0414(5) Uani 1 1 d . . .
O3 O 0.0741(3) 0.2143(3) 0.37957(12) 0.0342(5) Uani 1 1 d . . .
S1 S 0.30730(10) 0.23056(10) 0.37398(4) 0.0295(2) Uani 1 1 d . A .
C1 C 0.9430(4) 0.7294(4) 0.41325(18) 0.0354(7) Uani 1 1 d . . .
C2 C 0.3382(4) 0.1589(4) 0.26639(18) 0.0379(7) Uani 1 1 d . . .
C5 C 0.3933(5) 0.0577(6) 0.0978(2) 0.0645(11) Uani 1 1 d . . .
C3 C 0.1623(14) 0.1522(12) 0.2047(5) 0.0474(17) Uani 0.586(8) 1 d PU A -1
H3 H 0.0229 0.1803 0.2201 0.057 Uiso 0.586(8) 1 calc PR A -1
C4 C 0.1918(13) 0.1034(13) 0.1191(5) 0.0529(17) Uani 0.586(8) 1 d PU A -1
H4 H 0.0732 0.1018 0.0759 0.063 Uiso 0.586(8) 1 calc PR A -1
C6 C 0.5720(14) 0.1353(12) 0.1569(5) 0.0515(17) Uani 0.586(8) 1 d PU A -1
H6 H 0.7113 0.1543 0.1388 0.062 Uiso 0.586(8) 1 calc PR A -1
C7 C 0.5445(16) 0.1835(12) 0.2409(6) 0.0504(18) Uani 0.586(8) 1 d PU A -1
H7 H 0.6653 0.2335 0.2814 0.060 Uiso 0.586(8) 1 calc PR A -1
C3' C 0.168(2) 0.0681(17) 0.2096(8) 0.0474(17) Uani 0.414(8) 1 d P A -2
H3' H 0.0305 0.0444 0.2287 0.057 Uiso 0.414(8) 1 calc PR A -2
C4' C 0.193(2) 0.0126(18) 0.1273(8) 0.0529(17) Uani 0.414(8) 1 d P A -2
H4' H 0.0767 -0.0563 0.0895 0.063 Uiso 0.414(8) 1 calc PR A -2
C6' C 0.563(2) 0.0433(17) 0.1603(8) 0.0515(17) Uani 0.414(8) 1 d P A -2
H6' H 0.6958 -0.0049 0.1457 0.062 Uiso 0.414(8) 1 calc PR A -2
C7' C 0.534(2) 0.1008(17) 0.2437(9) 0.0504(18) Uani 0.414(8) 1 d P A -2
H7' H 0.6524 0.1005 0.2868 0.060 Uiso 0.414(8) 1 calc PR A -2
N4 N 0.4054(4) 0.0024(6) 0.00948(18) 0.0788(12) Uani 1 1 d . . .
N1 N 0.8485(4) 0.5618(3) 0.41308(16) 0.0416(6) Uani 1 1 d . . .
H1A H 0.9273 0.4643 0.4134 0.050 Uiso 1 1 calc R . .
H1B H 0.7064 0.5471 0.4127 0.050 Uiso 1 1 calc R . .
N2 N 1.1550(4) 0.7492(4) 0.4139(2) 0.0549(8) Uani 1 1 d . . .
H2A H 1.2323 0.6507 0.4142 0.066 Uiso 1 1 calc R . .
H2B H 1.2199 0.8608 0.4140 0.066 Uiso 1 1 calc R . .
N3 N 0.8290(4) 0.8790(3) 0.41289(17) 0.0428(7) Uani 1 1 d . . .
H3A H 0.8956 0.9900 0.4131 0.051 Uiso 1 1 calc R . .
H3B H 0.6868 0.8673 0.4125 0.051 Uiso 1 1 calc R . .

loop_
_atom_site_aniso_label
_atom_site_aniso_U_11
_atom_site_aniso_U_22
_atom_site_aniso_U_33
_atom_site_aniso_U_23
_atom_site_aniso_U_13
_atom_site_aniso_U_12
O1 0.0304(11) 0.0336(11) 0.0532(13) -0.0067(9) 0.0076(9) -0.0046(8)
O2 0.0319(11) 0.0526(13) 0.0431(12) 0.0154(10) 0.0062(9) 0.0093(9)
O3 0.0227(10) 0.0411(11) 0.0375(11) 0.0003(9) 0.0064(8) 0.0002(8)
S1 0.0225(4) 0.0359(4) 0.0287(4) 0.0003(3) 0.0039(3) 0.0016(3)
C1 0.0293(15) 0.0373(17) 0.0392(17) 0.0021(13) 0.0082(12) 0.0024(13)
C2 0.0262(15) 0.0522(18) 0.0329(16) -0.0015(13) 0.0034(12) 0.0045(13)
C5 0.0312(19) 0.124(3) 0.0304(18) -0.0093(19) 0.0015(14) 0.0037(19)
C3 0.0335(19) 0.066(4) 0.040(2) -0.002(4) 0.0061(16) 0.006(4)
C4 0.036(2) 0.079(5) 0.040(2) 0.003(3) -0.0017(17) 0.006(4)
C6 0.037(2) 0.072(4) 0.041(2) -0.007(4) 0.0091(16) 0.005(4)
C7 0.034(2) 0.072(5) 0.038(2) -0.010(4) 0.0033(16) 0.001(4)
C3' 0.0335(19) 0.066(4) 0.040(2) -0.002(4) 0.0061(16) 0.006(4)
C4' 0.036(2) 0.079(5) 0.040(2) 0.003(3) -0.0017(17) 0.006(4)
C6' 0.037(2) 0.072(4) 0.041(2) -0.007(4) 0.0091(16) 0.005(4)
C7' 0.034(2) 0.072(5) 0.038(2) -0.010(4) 0.0033(16) 0.001(4)
N4 0.0390(17) 0.155(4) 0.0336(17) -0.0146(18) 0.0061(13) 0.009(2)
N1 0.0266(13) 0.0363(15) 0.0595(18) 0.0028(12) 0.0037(11) -0.0014(11)
N2 0.0307(15) 0.0338(14) 0.101(2) 0.0060(14) 0.0166(14) 0.0029(11)
N3 0.0273(13) 0.0382(14) 0.0641(18) 0.0095(12) 0.0067(12) 0.0058(11)

loop_
_atom_type_symbol
_atom_type_description
_atom_type_scat_dispersion_real
_atom_type_scat_dispersion_imag
_atom_type_scat_source
C C 0.0033 0.0016 'International Tables Vol C Tables 4.2.6.8 and 6.1.1.4'
H H 0.0000 0.0000 'International Tables Vol C Tables 4.2.6.8 and 6.1.1.4'
N N 0.0061 0.0033 'International Tables Vol C Tables 4.2.6.8 and 6.1.1.4'
O O 0.0106 0.0060 'International Tables Vol C Tables 4.2.6.8 and 6.1.1.4'
S S 0.1246 0.1234 'International Tables Vol C Tables 4.2.6.8 and 6.1.1.4'

loop_
_geom_angle_atom_site_label_1
_geom_angle_atom_site_label_2
_geom_angle_atom_site_label_3
_geom_angle
_geom_angle_site_symmetry_1
O2 S1 O1 112.90(13) .
O2 S1 O3 112.79(11) .
O1 S1 O3 111.94(11) .
O2 S1 C2 106.43(13) .
O1 S1 C2 105.85(13) .
O3 S1 C2 106.29(12) .
N2 C1 N1 119.3(3) .
N2 C1 N3 119.2(3) .
N1 C1 N3 121.5(3) .
C7' C2 C3' 110.7(8) .
C7' C2 C3 119.7(7) .
C3' C2 C3 26.2(5) .
C7' C2 C7 25.3(6) .
C3' C2 C7 120.3(7) .
C3 C2 C7 116.7(6) .
C7' C2 S1 120.4(6) .
C3' C2 S1 121.2(6) .
C3 C2 S1 119.9(4) .
C7 C2 S1 118.4(4) .
C4 C5 C6' 120.8(7) .
C4 C5 C6 115.8(5) .
C6' C5 C6 27.9(5) .
C4 C5 C4' 28.5(5) .
C6' C5 C4' 109.2(8) .
C6 C5 C4' 119.2(7) .
C4 C5 N4 115.7(4) .
C6' C5 N4 123.0(6) .
C6 C5 N4 123.9(4) .
C4' C5 N4 116.7(6) .
C2 C3 C4 119.2(7) .
C2 C3 H3 120.4 .
C4 C3 H3 120.4 .
C5 C4 C3 119.7(7) .
C5 C4 H4 120.1 .
C3 C4 H4 120.1 .
C7 C6 C5 119.6(7) .
C7 C6 H6 120.2 .
C5 C6 H6 120.2 .
C6 C7 C2 119.7(8) .
C6 C7 H7 120.2 .
C2 C7 H7 120.2 .
C4' C3' C2 120.9(11) .
C4' C3' H3' 119.6 .
C2 C3' H3' 119.6 .
C3' C4' C5 119.6(11) .
C3' C4' H4' 120.2 .
C5 C4' H4' 120.2 .
C7' C6' C5 118.2(11) .
C7' C6' H6' 120.9 .
C5 C6' H6' 120.9 .
C6' C7' C2 121.7(12) .
C6' C7' H7' 119.1 .
C2 C7' H7' 119.1 .
N4 N4 C5 114.1(3) 2_655
C1 N1 H1A 120.0 .
C1 N1 H1B 120.0 .
H1A N1 H1B 120.0 .
C1 N2 H2A 120.0 .
C1 N2 H2B 120.0 .
H2A N2 H2B 120.0 .
C1 N3 H3A 120.0 .
C1 N3 H3B 120.0 .
H3A N3 H3B 120.0 .

loop_
_geom_bond_atom_site_label_1
_geom_bond_atom_site_label_2
_geom_bond_distance
_geom_bond_site_symmetry_2
O1 S1 1.450(2) .
O2 S1 1.441(2) .
O3 S1 1.4576(19) .
S1 C2 1.761(3) .
C1 N2 1.313(3) .
C1 N1 1.313(4) .
C1 N3 1.324(3) .
C2 C7' 1.376(15) .
C2 C3' 1.378(13) .
C2 C3 1.381(9) .
C2 C7 1.396(10) .
C5 C4 1.377(9) .
C5 C6' 1.389(13) .
C5 C6 1.404(9) .
C5 C4' 1.418(13) .
C5 N4 1.424(4) .
C3 C4 1.400(11) .
C3 H3 0.9500 .
C4 H4 0.9500 .
C6 C7 1.371(12) .
C6 H6 0.9500 .
C7 H7 0.9500 .
C3' C4' 1.349(17) .
C3' H3' 0.9500 .
C4' H4' 0.9500 .
C6' C7' 1.375(19) .
C6' H6' 0.9500 .
C7' H7' 0.9500 .
N4 N4 1.246(5) 2_655
N1 H1A 0.8800 .
N1 H1B 0.8800 .
N2 H2A 0.8800 .
N2 H2B 0.8800 .
N3 H3A 0.8800 .
N3 H3B 0.8800 .

loop_
_geom_hbond_atom_site_label_D
_geom_hbond_atom_site_label_H
_geom_hbond_atom_site_label_A
_geom_hbond_distance_DH
_geom_hbond_distance_HA
_geom_hbond_distance_DA
_geom_hbond_angle_DHA
_geom_hbond_site_symmetry_A
N1 H1A O3 0.88 2.09 2.951(3) 164.2 1_655
N1 H1B O1 0.88 2.03 2.879(3) 160.7 .
N2 H2A O1 0.88 1.99 2.857(3) 170.9 1_655
N2 H2B O2 0.88 2.10 2.972(3) 169.8 1_665
N3 H3A O3 0.88 2.08 2.934(3) 163.3 1_665
N3 H3B O2 0.88 2.43 3.072(3) 130.1 1_565

loop_
_geom_torsion_atom_site_label_1
_geom_torsion_atom_site_label_2
_geom_torsion_atom_site_label_3
_geom_torsion_atom_site_label_4
_geom_torsion
_geom_torsion_site_symmetry_4
O2 S1 C2 C7' -38.7(7) .
O1 S1 C2 C7' 81.6(7) .
O3 S1 C2 C7' -159.2(6) .
O2 S1 C2 C3' 107.6(6) .
O1 S1 C2 C3' -132.0(6) .
O3 S1 C2 C3' -12.8(6) .
O2 S1 C2 C3 138.1(5) .
O1 S1 C2 C3 -101.5(5) .
O3 S1 C2 C3 17.7(5) .
O2 S1 C2 C7 -67.7(5) .
O1 S1 C2 C7 52.7(5) .
O3 S1 C2 C7 171.8(4) .
C7' C2 C3 C4 -6.1(11) .
C3' C2 C3 C4 -82.4(19) .
C7 C2 C3 C4 22.5(9) .
S1 C2 C3 C4 177.0(4) .
C6' C5 C4 C3 5.7(12) .
C6 C5 C4 C3 -25.7(10) .
C4' C5 C4 C3 78.4(16) .
N4 C5 C4 C3 177.5(5) .
C2 C3 C4 C5 1.9(9) .
C4 C5 C6 C7 25.5(10) .
C6' C5 C6 C7 -82.1(17) .
C4' C5 C6 C7 -6.5(11) .
N4 C5 C6 C7 -179.7(5) .
C5 C6 C7 C2 -1.4(10) .
C7' C2 C7 C6 81(2) .
C3' C2 C7 C6 6.9(11) .
C3 C2 C7 C6 -22.7(9) .
S1 C2 C7 C6 -177.7(5) .
C7' C2 C3' C4' -30.3(13) .
C3 C2 C3' C4' 85(2) .
C7 C2 C3' C4' -4.3(13) .
S1 C2 C3' C4' -179.6(7) .
C2 C3' C4' C5 -3.7(14) .
C4 C5 C4' C3' -81.9(17) .
C6' C5 C4' C3' 37.8(13) .
C6 C5 C4' C3' 9.1(13) .
N4 C5 C4' C3' -177.2(8) .
C4 C5 C6' C7' -8.8(14) .
C6 C5 C6' C7' 78.8(16) .
C4' C5 C6' C7' -37.6(13) .
N4 C5 C6' C7' 180.0(7) .
C5 C6' C7' C2 4.5(15) .
C3' C2 C7' C6' 30.2(13) .
C3 C2 C7' C6' 2.8(14) .
C7 C2 C7' C6' -87(2) .
S1 C2 C7' C6' 179.7(7) .
C4 C5 N4 N4 166.7(6) 2_655
C6' C5 N4 N4 -21.6(10) 2_655
C6 C5 N4 N4 11.9(9) 2_655
C4' C5 N4 N4 -161.5(7) 2_655
